data_1569163
loop_
_publ_author_name
'Gupta, Sandeep K.'
'Rao, Shashank V.'
'Demeshko, Serhiy'
'Dechert, Sebastian'
'Bill, Eckhard'
'Atanasov, Mihail'
'Neese, Frank'
'Meyer, Franc'

_publ_section_title
;
 Air-stable four-coordinate cobalt(ii) single-ion magnets: experimental
 and <i>ab initio</i> ligand field analyses of correlations between
 dihedral angles and magnetic anisotropy.
;
_journal_issue 23
_journal_name_full 'Chemical science'
_journal_page_first 6355
_journal_page_last 6374
_journal_paper_doi 10.1039/d3sc00813d
_journal_volume 14
_journal_year 2023
_chemical_formula_moiety 'C28 Co F20 N4 O4 2-, 2(C16 H36 N +)'
_chemical_formula_sum 'C60 H72 Co F20 N6 O4'
_chemical_formula_weight 1380.16
_space_group_crystal_system monoclinic
_space_group_IT_number 13
_space_group_name_Hall '-P 2yc'
_space_group_name_H-M_alt 'P 1 2/c 1'
_atom_sites_solution_hydrogens geom
_audit_creation_method SHELXL-2018/3
_audit_update_record
;
2023-02-07 deposited with the CCDC.	2023-05-12 downloaded from the CCDC.
;
_cell_angle_alpha 90
_cell_angle_beta 106.170(3)
_cell_angle_gamma 90
_cell_formula_units_Z 8
_cell_length_a 23.3077(17)
_cell_length_b 25.5036(18)
_cell_length_c 22.5731(17)
_cell_measurement_reflns_used 285
_cell_measurement_temperature 133(2)
_cell_measurement_theta_max 16.2099
_cell_measurement_theta_min 1.8695
_cell_volume 12887.3(16)
_computing_cell_refinement 'SAINT V8.40A (Bruker Nano, Inc., 2019)'
_computing_data_collection 'Bruker Instrument Service vV6.2.10'
_computing_data_reduction 'SAINT V8.40A (Bruker Nano, Inc., 2019)'
_computing_molecular_graphics 'DIAMOND (Brandenburg, 2012)'
_computing_publication_material 'SHELXL-2018/3 (Sheldrick, 2018)'
_computing_structure_refinement 'SHELXL-2018/3 (Sheldrick, 2018)'
_computing_structure_solution 'SHELXT-2018/2 (Sheldrick, 2018)'
_diffrn_ambient_temperature 133(2)
_diffrn_detector_area_resol_mean 7.3910
_diffrn_measured_fraction_theta_full 0.999
_diffrn_measured_fraction_theta_max 0.999
_diffrn_measurement_device_type 'Bruker D8 Quest'
_diffrn_measurement_method '\f and \w scans'
_diffrn_radiation_type MoK\a
_diffrn_radiation_wavelength 0.71073
_diffrn_reflns_av_R_equivalents 0.1974
_diffrn_reflns_av_unetI/netI 0.0911
_diffrn_reflns_Laue_measured_fraction_full 0.999
_diffrn_reflns_Laue_measured_fraction_max 0.999
_diffrn_reflns_limit_h_max 29
_diffrn_reflns_limit_h_min -29
_diffrn_reflns_limit_k_max 31
_diffrn_reflns_limit_k_min -31
_diffrn_reflns_limit_l_max 28
_diffrn_reflns_limit_l_min -28
_diffrn_reflns_number 310689
_diffrn_reflns_point_group_measured_fraction_full 0.999
_diffrn_reflns_point_group_measured_fraction_max 0.999
_diffrn_reflns_theta_full 25.242
_diffrn_reflns_theta_max 26.372
_diffrn_reflns_theta_min 1.945
_diffrn_source 'Microfocus sealed tube'
_exptl_absorpt_coefficient_mu 0.374
_exptl_absorpt_correction_T_max 0.97
_exptl_absorpt_correction_T_min 0.80
_exptl_absorpt_correction_type multi-scan
_exptl_absorpt_process_details 'SADABS-2016/2 (Bruker AXS, 2016)'
_exptl_crystal_colour purple
_exptl_crystal_density_diffrn 1.423
_exptl_crystal_description block
_exptl_crystal_F_000 5704
_exptl_crystal_size_max 0.500
_exptl_crystal_size_mid 0.081
_exptl_crystal_size_min 0.076
_refine_diff_density_max 0.784
_refine_diff_density_min -0.546
_refine_diff_density_rms 0.080
_refine_ls_extinction_method none
_refine_ls_goodness_of_fit_ref 1.038
_refine_ls_hydrogen_treatment constr
_refine_ls_matrix_type full
_refine_ls_number_parameters 1679
_refine_ls_number_reflns 26342
_refine_ls_number_restraints 1
_refine_ls_restrained_S_all 1.038
_refine_ls_R_factor_all 0.1696
_refine_ls_R_factor_gt 0.0866
_refine_ls_shift/su_max 0.000
_refine_ls_shift/su_mean 0.000
_refine_ls_structure_factor_coef Fsqd
_refine_ls_weighting_details 'w=1/[\s^2^(Fo^2^)+(0.0663P)^2^+45.7061P] where P=(Fo^2^+2Fc^2^)/3'
_refine_ls_weighting_scheme calc
_refine_ls_wR_factor_gt 0.1888
_refine_ls_wR_factor_ref 0.2317
_reflns_Friedel_coverage 0.000
_reflns_number_gt 13888
_reflns_number_total 26342
_reflns_threshold_expression 'I > 2\s(I)'
_cod_data_source_file d3sc00813d2.cif
_cod_data_source_block 1-sg37_21
_cod_depositor_comments 'Adding full bibliography for 1569163--1569167.cif.'
_cod_original_sg_symbol_H-M 'P 2/c'
_cod_database_code 1569163
_shelx_shelxl_version_number 2018/3
_shelx_space_group_comment
;
The symmetry employed for this shelxl refinement is uniquely defined
by the following loop, which should always be used as a source of
symmetry information in preference to the above space-group names.
They are only intended as comments.
;
_shelx_estimated_absorpt_t_min 0.835
_shelx_estimated_absorpt_t_max 0.972

loop_
_space_group_symop_operation_xyz
'x, y, z'
'-x, y, -z+1/2'
'-x, -y, -z'
'x, -y, z-1/2'

loop_
_atom_site_label
_atom_site_type_symbol
_atom_site_fract_x
_atom_site_fract_y
_atom_site_fract_z
_atom_site_U_iso_or_equiv
_atom_site_adp_type
_atom_site_occupancy
_atom_site_site_symmetry_order
_atom_site_calc_flag
_atom_site_refinement_flags_posn
_atom_site_refinement_flags_adp
_atom_site_refinement_flags_occupancy
_atom_site_disorder_assembly
_atom_site_disorder_group
Co1 Co 0.500000 0.18299(3) 0.250000 0.0245(2) Uani 1 2 d S T P . .
F1 F 0.34260(14) 0.16361(13) 0.21584(15) 0.0471(9) Uani 1 1 d . . . . .
F2 F 0.24585(15) 0.17399(15) 0.11876(18) 0.0568(10) Uani 1 1 d . . . . .
F3 F 0.24975(16) 0.14309(15) 0.00379(17) 0.0592(10) Uani 1 1 d . . . . .
F4 F 0.35127(16) 0.09983(15) -0.01047(15) 0.0545(10) Uani 1 1 d . . . . .
F5 F 0.44834(14) 0.09066(13) 0.08585(15) 0.0414(8) Uani 1 1 d . . . . .
F6 F 0.35143(15) 0.27640(16) 0.26245(18) 0.0589(10) Uani 1 1 d . . . . .
F7 F 0.28478(18) 0.2646(2) 0.3413(2) 0.0889(15) Uani 1 1 d . . . . .
F8 F 0.3298(2) 0.21726(16) 0.4513(2) 0.0751(13) Uani 1 1 d . . . . .
F9 F 0.4467(2) 0.18766(17) 0.48617(18) 0.0737(12) Uani 1 1 d . . . . .
F10 F 0.51489(16) 0.20153(14) 0.40891(16) 0.0521(9) Uani 1 1 d . . . . .
O1 O 0.44787(17) 0.03405(13) 0.20253(17) 0.0341(9) Uani 1 1 d . . . . .
O2 O 0.46435(15) 0.33180(13) 0.28931(16) 0.0304(8) Uani 1 1 d . . . . .
N1 N 0.45034(18) 0.12437(15) 0.20500(19) 0.0258(9) Uani 1 1 d . . . . .
N2 N 0.47080(18) 0.24139(15) 0.29149(19) 0.0255(9) Uani 1 1 d . . . . .
C1 C 0.4704(2) 0.07609(18) 0.2231(2) 0.0271(11) Uani 1 1 d D . . . .
C2 C 0.3989(2) 0.12686(18) 0.1545(2) 0.0284(12) Uani 1 1 d . . . . .
C3 C 0.3463(2) 0.1482(2) 0.1597(3) 0.0332(13) Uani 1 1 d . . . . .
C4 C 0.2960(2) 0.1529(2) 0.1108(3) 0.0396(14) Uani 1 1 d . . . . .
C5 C 0.2979(3) 0.1370(2) 0.0531(3) 0.0398(14) Uani 1 1 d . . . . .
C6 C 0.3487(3) 0.1158(2) 0.0457(3) 0.0377(14) Uani 1 1 d . . . . .
C7 C 0.3988(2) 0.1111(2) 0.0956(3) 0.0311(12) Uani 1 1 d . . . . .
C8 C 0.4810(2) 0.28997(18) 0.2729(2) 0.0234(11) Uani 1 1 d D . . . .
C9 C 0.4346(2) 0.23855(19) 0.3324(2) 0.0291(12) Uani 1 1 d . . . . .
C10 C 0.3764(3) 0.2548(2) 0.3178(3) 0.0404(14) Uani 1 1 d . . . . .
C11 C 0.3421(3) 0.2485(3) 0.3582(3) 0.0521(17) Uani 1 1 d . . . . .
C12 C 0.3650(3) 0.2253(2) 0.4140(3) 0.0484(17) Uani 1 1 d . . . . .
C13 C 0.4232(3) 0.2104(2) 0.4308(3) 0.0458(16) Uani 1 1 d . . . . .
C14 C 0.4575(3) 0.2169(2) 0.3907(3) 0.0349(13) Uani 1 1 d . . . . .
Co2 Co 1.000000 0.46425(3) 0.750000 0.0293(2) Uani 1 2 d S T P . .
F11 F 0.84627(17) 0.44890(14) 0.72395(17) 0.0577(10) Uani 1 1 d . . . . .
F12 F 0.74536(18) 0.45868(17) 0.6310(2) 0.0752(13) Uani 1 1 d . . . . .
F13 F 0.74155(17) 0.42558(16) 0.51495(19) 0.0712(12) Uani 1 1 d . . . . .
F14 F 0.83855(18) 0.37834(14) 0.49485(16) 0.0600(10) Uani 1 1 d . . . . .
F15 F 0.93892(16) 0.36751(13) 0.58730(15) 0.0467(9) Uani 1 1 d . . . . .
F16 F 0.85548(14) 0.56764(14) 0.77207(15) 0.0489(9) Uani 1 1 d . . . . .
F17 F 0.79434(18) 0.56156(18) 0.85728(19) 0.0703(12) Uani 1 1 d . . . . .
F18 F 0.8403(2) 0.50794(16) 0.96352(19) 0.0731(13) Uani 1 1 d . . . . .
F19 F 0.9499(2) 0.46224(15) 0.98529(17) 0.0736(13) Uani 1 1 d . . . . .
F20 F 1.01343(18) 0.47252(14) 0.90304(15) 0.0573(10) Uani 1 1 d . . . . .
O11 O 0.9463(2) 0.31500(14) 0.70465(18) 0.0481(11) Uani 1 1 d . . . . .
O12 O 0.97091(16) 0.61359(13) 0.79486(17) 0.0332(9) Uani 1 1 d . . . . .
N11 N 0.9490(2) 0.40550(15) 0.7067(2) 0.0333(11) Uani 1 1 d . . . . .
N12 N 0.9704(2) 0.52312(15) 0.79168(19) 0.0296(10) Uani 1 1 d . . . . .
C21 C 0.9699(3) 0.35737(19) 0.7244(2) 0.0376(14) Uani 1 1 d . . . . .
C22 C 0.8956(3) 0.4083(2) 0.6589(3) 0.0364(14) Uani 1 1 d . . . . .
C23 C 0.8456(3) 0.4318(2) 0.6675(3) 0.0421(15) Uani 1 1 d . . . . .
C24 C 0.7936(3) 0.4375(2) 0.6199(3) 0.0502(16) Uani 1 1 d . . . . .
C25 C 0.7917(3) 0.4196(2) 0.5619(3) 0.0505(17) Uani 1 1 d . . . . .
C26 C 0.8405(3) 0.3959(2) 0.5517(3) 0.0464(16) Uani 1 1 d . . . . .
C27 C 0.8915(3) 0.3901(2) 0.5991(3) 0.0363(13) Uani 1 1 d . . . . .
C28 C 0.9829(2) 0.57175(18) 0.7743(2) 0.0250(11) Uani 1 1 d . . . . .
C29 C 0.9372(3) 0.52094(19) 0.8354(2) 0.0319(13) Uani 1 1 d . . . . .
C30 C 0.8805(3) 0.5431(2) 0.8252(3) 0.0379(14) Uani 1 1 d . . . . .
C31 C 0.8485(3) 0.5400(2) 0.8680(3) 0.0486(16) Uani 1 1 d . . . . .
C32 C 0.8723(3) 0.5126(2) 0.9221(3) 0.0502(17) Uani 1 1 d . . . . .
C33 C 0.9268(3) 0.4901(2) 0.9332(3) 0.0472(16) Uani 1 1 d . . . . .
C34 C 0.9590(3) 0.4946(2) 0.8902(3) 0.0419(15) Uani 1 1 d . . . . .
Co3 Co 0.000000 0.03828(4) 0.250000 0.0372(3) Uani 1 2 d S T P . .
F21 F -0.0029(3) 0.12696(19) 0.0896(2) 0.0851(15) Uani 1 1 d . . . . .
F22 F 0.0678(3) 0.1184(3) 0.0145(3) 0.143(3) Uani 1 1 d . . . . .
F23 F 0.1821(3) 0.0802(3) 0.0600(3) 0.168(4) Uani 1 1 d . . . . .
F24 F 0.2240(3) 0.0550(2) 0.1818(4) 0.134(3) Uani 1 1 d . . . . .
F25 F 0.15376(18) 0.06456(17) 0.2565(3) 0.0771(13) Uani 1 1 d . . . . .
F26 F -0.15894(16) -0.05556(16) 0.2209(2) 0.0661(11) Uani 1 1 d . . . . .
F27 F -0.26163(17) -0.05189(18) 0.1295(2) 0.0802(14) Uani 1 1 d . . . . .
F28 F -0.2636(2) -0.01214(17) 0.0174(2) 0.0777(13) Uani 1 1 d . . . . .
F29 F -0.1604(2) 0.02315(18) -0.0016(2) 0.0873(15) Uani 1 1 d . . . . .
F30 F -0.05767(19) 0.02017(17) 0.0897(2) 0.0797(14) Uani 1 1 d . . . . .
O21 O 0.03311(19) 0.18722(14) 0.20818(18) 0.0458(11) Uani 1 1 d . . . . .
O22 O -0.0534(2) -0.11073(15) 0.2041(3) 0.0818(19) Uani 1 1 d . . . . .
N21 N 0.0368(2) 0.09712(16) 0.2155(2) 0.0341(11) Uani 1 1 d . . . . .
N22 N -0.0501(2) -0.02029(17) 0.2054(3) 0.0458(14) Uani 1 1 d . . . . .
C41 C 0.0195(2) 0.1452(2) 0.2277(2) 0.0344(13) Uani 1 1 d . . . . .
C42 C 0.0733(3) 0.0953(2) 0.1757(3) 0.0493(17) Uani 1 1 d . . . . .
C43 C 0.0524(4) 0.1091(3) 0.1123(4) 0.068(2) Uani 1 1 d . . . . .
C44 C 0.0896(6) 0.1046(4) 0.0754(5) 0.106(4) Uani 1 1 d . . . . .
C45 C 0.1466(6) 0.0854(4) 0.0968(6) 0.109(5) Uani 1 1 d . . . . .
C46 C 0.1674(4) 0.0727(3) 0.1578(6) 0.089(3) Uani 1 1 d . . . . .
C47 C 0.1308(4) 0.0772(3) 0.1954(4) 0.060(2) Uani 1 1 d . . . . .
C48 C -0.0298(3) -0.0688(2) 0.2246(4) 0.062(2) Uani 1 1 d . . . . .
C49 C -0.1047(3) -0.0186(2) 0.1579(3) 0.0424(15) Uani 1 1 d . . . . .
C50 C -0.1579(3) -0.0363(2) 0.1655(3) 0.0468(16) Uani 1 1 d . . . . .
C51 C -0.2111(3) -0.0342(3) 0.1190(4) 0.0523(17) Uani 1 1 d . . . . .
C52 C -0.2115(3) -0.0141(3) 0.0629(4) 0.0568(18) Uani 1 1 d . . . . .
C53 C -0.1605(3) 0.0038(2) 0.0530(4) 0.0553(19) Uani 1 1 d . . . . .
C54 C -0.1080(3) 0.0017(2) 0.1003(4) 0.055(2) Uani 1 1 d . . . . .
Co4 Co 0.500000 0.31254(4) 0.750000 0.0259(2) Uani 1 2 d S T P . .
F31 F 0.44207(16) 0.30676(14) 0.59393(17) 0.0550(10) Uani 1 1 d . . . . .
F32 F 0.3380(2) 0.31822(14) 0.50591(16) 0.0657(12) Uani 1 1 d . . . . .
F33 F 0.23744(17) 0.27354(15) 0.52001(17) 0.0649(11) Uani 1 1 d . . . . .
F34 F 0.24123(15) 0.21815(16) 0.62288(19) 0.0624(11) Uani 1 1 d . . . . .
F35 F 0.34405(14) 0.20884(13) 0.71349(16) 0.0462(8) Uani 1 1 d . . . . .
F36 F 0.65881(16) 0.34063(14) 0.79499(16) 0.0544(10) Uani 1 1 d . . . . .
F37 F 0.74718(18) 0.32039(18) 0.7438(2) 0.0789(13) Uani 1 1 d . . . . .
F38 F 0.7300(2) 0.3372(2) 0.6216(3) 0.1038(18) Uani 1 1 d . . . . .
F39 F 0.6266(3) 0.3790(3) 0.5537(2) 0.119(2) Uani 1 1 d . . . . .
F40 F 0.53570(19) 0.39647(18) 0.60350(17) 0.0700(12) Uani 1 1 d . . . . .
O31 O 0.45016(17) 0.16274(14) 0.7001(2) 0.0473(11) Uani 1 1 d . . . . .
O32 O 0.54293(19) 0.46199(14) 0.71855(18) 0.0450(11) Uani 1 1 d . . . . .
N31 N 0.45163(18) 0.25274(15) 0.7033(2) 0.0283(10) Uani 1 1 d . . . . .
N32 N 0.5457(2) 0.37177(16) 0.7275(2) 0.0303(10) Uani 1 1 d . . . . .
C61 C 0.4716(2) 0.2046(2) 0.7227(3) 0.0347(13) Uani 1 1 d . . . . .
C62 C 0.5248(2) 0.4201(2) 0.7338(2) 0.0327(13) Uani 1 1 d . . . . .
C63 C 0.3976(2) 0.25508(19) 0.6556(2) 0.0302(12) Uani 1 1 d . . . . .
C64 C 0.3935(3) 0.2836(2) 0.6022(3) 0.0370(13) Uani 1 1 d . . . . .
C65 C 0.3402(3) 0.2895(2) 0.5567(3) 0.0427(15) Uani 1 1 d . . . . .
C66 C 0.2896(3) 0.2674(2) 0.5638(3) 0.0423(15) Uani 1 1 d . . . . .
C67 C 0.2914(3) 0.2389(2) 0.6157(3) 0.0406(14) Uani 1 1 d . . . . .
C68 C 0.3449(2) 0.2334(2) 0.6609(2) 0.0313(12) Uani 1 1 d . . . . .
C69 C 0.5930(3) 0.3682(2) 0.7006(3) 0.0354(13) Uani 1 1 d . . . . .
C70 C 0.6489(3) 0.3492(2) 0.7349(3) 0.0404(14) Uani 1 1 d . . . . .
C71 C 0.6947(3) 0.3389(3) 0.7092(3) 0.0534(17) Uani 1 1 d . . . . .
C72 C 0.6870(4) 0.3486(3) 0.6485(4) 0.068(2) Uani 1 1 d . . . . .
C73 C 0.6343(4) 0.3695(3) 0.6142(3) 0.067(2) Uani 1 1 d . . . . .
C74 C 0.5877(3) 0.3785(3) 0.6395(3) 0.0511(17) Uani 1 1 d . . . . .
N41 N 0.4349(2) 0.06013(19) 0.8534(2) 0.0404(12) Uani 1 1 d . . . . .
C81 C 0.2624(3) 0.0806(3) 0.6588(3) 0.066(2) Uani 1 1 d . . . . .
H81A H 0.239864 0.054102 0.674421 0.100 Uiso 1 1 calc R U . . .
H81B H 0.253195 0.077621 0.613870 0.100 Uiso 1 1 calc R U . . .
H81C H 0.251417 0.115621 0.669749 0.100 Uiso 1 1 calc R U . . .
C82 C 0.3290(3) 0.0719(3) 0.6875(3) 0.0513(17) Uani 1 1 d . . . . .
H82A H 0.340258 0.037330 0.674302 0.062 Uiso 1 1 calc R U . . .
H82B H 0.351496 0.099098 0.671994 0.062 Uiso 1 1 calc R U . . .
C83 C 0.3464(3) 0.0740(2) 0.7573(3) 0.0466(16) Uani 1 1 d . . . . .
H83A H 0.333978 0.108106 0.770779 0.056 Uiso 1 1 calc R U . . .
H83B H 0.325463 0.045867 0.773169 0.056 Uiso 1 1 calc R U . . .
C84 C 0.4132(3) 0.0674(2) 0.7838(3) 0.0392(14) Uani 1 1 d . . . . .
H84A H 0.433240 0.098681 0.772704 0.047 Uiso 1 1 calc R U . . .
H84B H 0.426036 0.036695 0.763923 0.047 Uiso 1 1 calc R U . . .
C85 C 0.5024(2) 0.0548(2) 0.8699(3) 0.0393(14) Uani 1 1 d . . . . .
H85A H 0.512201 0.026803 0.843967 0.047 Uiso 1 1 calc R U . . .
H85B H 0.518999 0.087995 0.858891 0.047 Uiso 1 1 calc R U . . .
C86 C 0.5338(3) 0.0426(3) 0.9365(3) 0.0495(16) Uani 1 1 d . . . . .
H86A H 0.520550 0.007883 0.947228 0.059 Uiso 1 1 calc R U . . .
H86B H 0.522736 0.069141 0.963320 0.059 Uiso 1 1 calc R U . . .
C87 C 0.6019(3) 0.0422(3) 0.9483(3) 0.0537(17) Uani 1 1 d . . . . .
H87A H 0.619975 0.023749 0.987649 0.064 Uiso 1 1 calc R U . . .
H87B H 0.611857 0.022158 0.914996 0.064 Uiso 1 1 calc R U . . .
C88 C 0.6289(3) 0.0953(3) 0.9515(3) 0.066(2) Uani 1 1 d . . . . .
H88A H 0.606727 0.116083 0.916004 0.099 Uiso 1 1 calc R U . . .
H88B H 0.670650 0.092076 0.950877 0.099 Uiso 1 1 calc R U . . .
H88C H 0.627233 0.112634 0.989705 0.099 Uiso 1 1 calc R U . . .
C89 C 0.3233(4) -0.0836(3) 0.8603(5) 0.094(3) Uani 1 1 d . . . . .
H89A H 0.314798 -0.053823 0.883928 0.141 Uiso 1 1 calc R U . . .
H89B H 0.310668 -0.116185 0.876025 0.141 Uiso 1 1 calc R U . . .
H89C H 0.301399 -0.079363 0.816695 0.141 Uiso 1 1 calc R U . . .
C90 C 0.3887(3) -0.0859(3) 0.8667(4) 0.060(2) Uani 1 1 d . . . . .
H90A H 0.397124 -0.117903 0.845716 0.072 Uiso 1 1 calc R U . . .
H90B H 0.410304 -0.089056 0.910969 0.072 Uiso 1 1 calc R U . . .
C91 C 0.4131(3) -0.0382(2) 0.8399(3) 0.0455(16) Uani 1 1 d . . . . .
H91A H 0.455992 -0.043738 0.843557 0.055 Uiso 1 1 calc R U . . .
H91B H 0.391771 -0.034755 0.795568 0.055 Uiso 1 1 calc R U . . .
C92 C 0.4059(3) 0.0118(2) 0.8727(3) 0.0445(15) Uani 1 1 d . . . . .
H92A H 0.423136 0.006507 0.917634 0.053 Uiso 1 1 calc R U . . .
H92B H 0.362678 0.018839 0.865371 0.053 Uiso 1 1 calc R U . . .
C93 C 0.4163(3) 0.1054(3) 0.8872(3) 0.0543(18) Uani 1 1 d . . . . .
H93A H 0.372118 0.106564 0.875776 0.065 Uiso 1 1 calc R U . . .
H93B H 0.430540 0.098305 0.932048 0.065 Uiso 1 1 calc R U . . .
C94 C 0.4388(4) 0.1582(3) 0.8751(4) 0.066(2) Uani 1 1 d . . . . .
H94A H 0.422297 0.167993 0.831164 0.079 Uiso 1 1 calc R U . . .
H94B H 0.482933 0.158246 0.885318 0.079 Uiso 1 1 calc R U . . .
C95 C 0.4164(4) 0.1976(3) 0.9184(5) 0.095(3) Uani 1 1 d . . . . .
H95A H 0.372435 0.195423 0.909993 0.114 Uiso 1 1 calc R U . . .
H95B H 0.434883 0.188841 0.962265 0.114 Uiso 1 1 calc R U . . .
C96 C 0.4334(6) 0.2490(4) 0.9054(7) 0.141(5) Uani 1 1 d . . . . .
H96A H 0.475895 0.249288 0.907420 0.212 Uiso 1 1 calc R U . . .
H96B H 0.426108 0.273603 0.935926 0.212 Uiso 1 1 calc R U . . .
H96C H 0.409769 0.259518 0.864069 0.212 Uiso 1 1 calc R U . . .
N43 N 0.4038(2) 0.57002(16) 0.6286(2) 0.0372(11) Uani 1 1 d . . . . .
C121 C 0.2932(3) 0.4242(3) 0.5910(4) 0.080(3) Uani 1 1 d . . . . .
H12A H 0.293946 0.415069 0.633358 0.096 Uiso 1 1 calc R U . . .
H12B H 0.270382 0.397677 0.562598 0.096 Uiso 1 1 calc R U . . .
H12C H 0.274429 0.458560 0.580448 0.096 Uiso 1 1 calc R U . . .
C122 C 0.3555(3) 0.4259(2) 0.5857(3) 0.0568(19) Uani 1 1 d . . . . .
H12D H 0.354062 0.430143 0.541709 0.068 Uiso 1 1 calc R U . . .
H12E H 0.375205 0.392011 0.599909 0.068 Uiso 1 1 calc R U . . .
C123 C 0.3938(3) 0.4703(2) 0.6229(3) 0.0523(18) Uani 1 1 d . . . . .
H12F H 0.393540 0.467998 0.666572 0.063 Uiso 1 1 calc R U . . .
H12G H 0.435543 0.466700 0.621097 0.063 Uiso 1 1 calc R U . . .
C124 C 0.3690(3) 0.52261(19) 0.5965(3) 0.0396(14) Uani 1 1 d . . . . .
H12H H 0.327283 0.525479 0.598666 0.048 Uiso 1 1 calc R U . . .
H12I H 0.368041 0.523588 0.552349 0.048 Uiso 1 1 calc R U . . .
C125 C 0.3693(3) 0.6177(2) 0.5959(3) 0.0375(14) Uani 1 1 d . . . . .
H12J H 0.367615 0.615723 0.551622 0.045 Uiso 1 1 calc R U . . .
H12K H 0.327755 0.615388 0.598775 0.045 Uiso 1 1 calc R U . . .
C126 C 0.3943(3) 0.6705(2) 0.6202(3) 0.0419(15) Uani 1 1 d . . . . .
H12L H 0.431960 0.676390 0.609021 0.050 Uiso 1 1 calc R U . A 1
H12M H 0.403934 0.670173 0.665741 0.050 Uiso 1 1 calc R U . A 1
C27A C 0.3495(18) 0.7182(11) 0.5941(17) 0.063(8) Uani 0.59(2) 1 d . . P B 1
H27A H 0.312914 0.713765 0.607711 0.076 Uiso 0.59(2) 1 calc R U P B 1
H27B H 0.368710 0.751494 0.611583 0.076 Uiso 0.59(2) 1 calc R U P B 1
C28A C 0.3333(9) 0.7212(5) 0.5285(7) 0.094(8) Uani 0.59(2) 1 d . . P B 1
H28A H 0.368845 0.728919 0.514934 0.140 Uiso 0.59(2) 1 calc R U P B 1
H28B H 0.303759 0.749194 0.514530 0.140 Uiso 0.59(2) 1 calc R U P B 1
H28C H 0.316114 0.687715 0.510920 0.140 Uiso 0.59(2) 1 calc R U P B 1
C27B C 0.361(2) 0.7097(17) 0.580(3) 0.066(13) Uani 0.41(2) 1 d . . P B 2
H27C H 0.363376 0.702602 0.537859 0.079 Uiso 0.41(2) 1 calc R U P B 2
H27D H 0.379941 0.744055 0.592923 0.079 Uiso 0.41(2) 1 calc R U P B 2
C28B C 0.2954(10) 0.7142(7) 0.5777(14) 0.088(11) Uani 0.41(2) 1 d . . P B 2
H28D H 0.273325 0.684561 0.554581 0.132 Uiso 0.41(2) 1 calc R U P B 2
H28E H 0.279220 0.747090 0.557273 0.132 Uiso 0.41(2) 1 calc R U P B 2
H28F H 0.291285 0.713991 0.619773 0.132 Uiso 0.41(2) 1 calc R U P B 2
C129 C 0.3068(3) 0.5746(4) 0.8005(4) 0.093(3) Uani 1 1 d . . . . .
H12S H 0.279067 0.598023 0.771768 0.111 Uiso 1 1 calc R U . . .
H12T H 0.316276 0.589437 0.842221 0.111 Uiso 1 1 calc R U . . .
H12U H 0.288157 0.540150 0.800258 0.111 Uiso 1 1 calc R U . . .
C130 C 0.3630(3) 0.5690(3) 0.7812(3) 0.0586(18) Uani 1 1 d . . . . .
H13A H 0.381524 0.534647 0.795423 0.070 Uiso 1 1 calc R U . . .
H13B H 0.391570 0.596716 0.801424 0.070 Uiso 1 1 calc R U . . .
C131 C 0.3519(3) 0.5730(3) 0.7122(3) 0.0554(18) Uani 1 1 d . . . . .
H13C H 0.325196 0.544186 0.691758 0.067 Uiso 1 1 calc R U . . .
H13D H 0.331934 0.606698 0.697393 0.067 Uiso 1 1 calc R U . . .
C132 C 0.4087(3) 0.5698(2) 0.6963(3) 0.0424(15) Uani 1 1 d . . . . .
H13E H 0.429414 0.537257 0.714453 0.051 Uiso 1 1 calc R U . . .
H13F H 0.433990 0.599713 0.715732 0.051 Uiso 1 1 calc R U . . .
C133 C 0.4684(3) 0.5691(2) 0.6222(3) 0.0478(17) Uani 1 1 d . . . . .
H13G H 0.488434 0.602140 0.639544 0.057 Uiso 1 1 calc R U . . .
H13H H 0.490283 0.539981 0.647754 0.057 Uiso 1 1 calc R U . . .
C134 C 0.4743(3) 0.5629(3) 0.5581(3) 0.065(2) Uani 1 1 d . . . . .
H13I H 0.447214 0.587920 0.530367 0.077 Uiso 1 1 calc R U . . .
H13J H 0.461878 0.526978 0.543249 0.077 Uiso 1 1 calc R U . . .
C135 C 0.5397(4) 0.5725(3) 0.5550(3) 0.068(2) Uani 1 1 d . . . . .
H13K H 0.567771 0.553150 0.588937 0.082 Uiso 1 1 calc R U . . .
H13L H 0.544012 0.558769 0.515502 0.082 Uiso 1 1 calc R U . . .
C136 C 0.5557(4) 0.6307(4) 0.5603(4) 0.093(3) Uani 1 1 d . . . . .
H13M H 0.523530 0.650897 0.532487 0.111 Uiso 1 1 calc R U . . .
H13N H 0.592922 0.636142 0.548883 0.111 Uiso 1 1 calc R U . . .
H13O H 0.561111 0.642392 0.602832 0.111 Uiso 1 1 calc R U . . .
N42 N 0.1123(2) 0.28619(17) 0.3585(2) 0.0423(13) Uani 1 1 d . . . . .
C101 C 0.1871(4) 0.2945(4) 0.1686(4) 0.095(3) Uani 1 1 d . . . . .
H10A H 0.203489 0.330158 0.174583 0.114 Uiso 1 1 calc R U . . .
H10B H 0.173955 0.286498 0.124436 0.114 Uiso 1 1 calc R U . . .
H10C H 0.217928 0.269452 0.189555 0.114 Uiso 1 1 calc R U . . .
C102 C 0.1349(3) 0.2908(3) 0.1950(3) 0.065(2) Uani 1 1 d . . . . .
H10D H 0.112669 0.258098 0.180077 0.078 Uiso 1 1 calc R U . . .
H10E H 0.107706 0.320648 0.179780 0.078 Uiso 1 1 calc R U . . .
C103 C 0.1529(3) 0.2910(3) 0.2647(3) 0.0587(19) Uani 1 1 d . . . . .
H10F H 0.178884 0.260402 0.280398 0.070 Uiso 1 1 calc R U . . .
H10G H 0.175905 0.323178 0.280129 0.070 Uiso 1 1 calc R U . . .
C104 C 0.0991(3) 0.2887(2) 0.2884(3) 0.0443(16) Uani 1 1 d . . . . .
H10H H 0.075246 0.257510 0.270506 0.053 Uiso 1 1 calc R U . . .
H10I H 0.074233 0.320049 0.273442 0.053 Uiso 1 1 calc R U . . .
C105 C 0.0518(3) 0.2840(2) 0.3714(3) 0.0491(17) Uani 1 1 d . . . . .
H10J H 0.029504 0.316397 0.355022 0.059 Uiso 1 1 calc R U . . .
H10K H 0.029093 0.254056 0.348487 0.059 Uiso 1 1 calc R U . . .
C106 C 0.0536(4) 0.2787(3) 0.4388(3) 0.073(2) Uani 1 1 d . . . . .
H10L H 0.068598 0.243355 0.453668 0.088 Uiso 1 1 calc R U . . .
H10M H 0.081565 0.304904 0.463392 0.088 Uiso 1 1 calc R U . . .
C107 C -0.0072(5) 0.2865(4) 0.4478(4) 0.096(3) Uani 1 1 d . . . . .
H10N H -0.007288 0.272265 0.488531 0.115 Uiso 1 1 calc R U . . .
H10O H -0.036722 0.266395 0.415848 0.115 Uiso 1 1 calc R U . . .
C108 C -0.0262(4) 0.3439(5) 0.4442(4) 0.103(3) Uani 1 1 d . . . . .
H10P H -0.000607 0.363072 0.479270 0.124 Uiso 1 1 calc R U . . .
H10Q H -0.067882 0.346212 0.445355 0.124 Uiso 1 1 calc R U . . .
H10R H -0.022506 0.359215 0.405626 0.124 Uiso 1 1 calc R U . . .
C109 C 0.2151(4) 0.4327(3) 0.4201(6) 0.124(5) Uani 1 1 d . . . . .
H10S H 0.229161 0.401793 0.402491 0.149 Uiso 1 1 calc R U . . .
H10T H 0.235647 0.434821 0.464292 0.149 Uiso 1 1 calc R U . . .
H10U H 0.223684 0.464344 0.399429 0.149 Uiso 1 1 calc R U . . .
C110 C 0.1554(4) 0.4289(3) 0.4120(5) 0.095(3) Uani 1 1 d . . . . .
H11A H 0.137551 0.462871 0.395321 0.114 Uiso 1 1 calc R U . . .
H11B H 0.149183 0.425041 0.453435 0.114 Uiso 1 1 calc R U . . .
C111 C 0.1193(3) 0.3863(2) 0.3716(3) 0.0463(16) Uani 1 1 d . . . . .
H11C H 0.078257 0.385987 0.376255 0.056 Uiso 1 1 calc R U . . .
H11D H 0.116527 0.393715 0.327892 0.056 Uiso 1 1 calc R U . . .
C112 C 0.1480(3) 0.3332(2) 0.3893(3) 0.0496(17) Uani 1 1 d . . . . .
H11E H 0.186857 0.332947 0.379577 0.060 Uiso 1 1 calc R U . . .
H11F H 0.156275 0.329017 0.434467 0.060 Uiso 1 1 calc R U . . .
C113 C 0.1498(3) 0.2392(2) 0.3849(3) 0.0552(19) Uani 1 1 d . . . . .
H11G H 0.156519 0.239451 0.430216 0.066 Uiso 1 1 calc R U . . .
H11H H 0.189226 0.243153 0.376967 0.066 Uiso 1 1 calc R U . . .
C114 C 0.1244(3) 0.1861(2) 0.3606(3) 0.063(2) Uani 1 1 d . . . . .
H11I H 0.115806 0.185269 0.315132 0.076 Uiso 1 1 calc R U . . .
H11J H 0.086627 0.179771 0.371384 0.076 Uiso 1 1 calc R U . . .
C115 C 0.1714(5) 0.1422(3) 0.3902(4) 0.100(3) Uani 1 1 d . . . . .
H11K H 0.155542 0.107820 0.372590 0.120 Uiso 1 1 calc R U . . .
H11L H 0.208621 0.148865 0.378453 0.120 Uiso 1 1 calc R U . . .
C116 C 0.1858(6) 0.1389(3) 0.4562(5) 0.150(6) Uani 1 1 d . . . . .
H11M H 0.217481 0.164125 0.474606 0.180 Uiso 1 1 calc R U . . .
H11N H 0.199497 0.103394 0.469504 0.180 Uiso 1 1 calc R U . . .
H11O H 0.150198 0.147071 0.469500 0.180 Uiso 1 1 calc R U . . .
N44 N 0.9256(2) 0.2126(2) 0.8403(2) 0.0522(14) Uani 1 1 d . . . . .
C141 C 0.7416(5) 0.1888(5) 0.6627(5) 0.131(5) Uani 1 1 d . . . . .
H14A H 0.733954 0.152977 0.674369 0.157 Uiso 1 1 calc R U . . .
H14B H 0.728642 0.192104 0.617668 0.157 Uiso 1 1 calc R U . . .
H14C H 0.719382 0.213665 0.680948 0.157 Uiso 1 1 calc R U . . .
C142 C 0.8036(4) 0.1997(4) 0.6845(4) 0.087(3) Uani 1 1 d . . . . .
H14D H 0.811236 0.234628 0.669208 0.104 Uiso 1 1 calc R U . . .
H14E H 0.825618 0.173531 0.666886 0.104 Uiso 1 1 calc R U . . .
C143 C 0.8286(3) 0.1990(3) 0.7551(3) 0.073(2) Uani 1 1 d . . . . .
H14F H 0.809753 0.227127 0.773409 0.087 Uiso 1 1 calc R U . . .
H14G H 0.819436 0.164918 0.771539 0.087 Uiso 1 1 calc R U . . .
C144 C 0.8947(3) 0.2070(3) 0.7719(3) 0.0475(16) Uani 1 1 d . . . . .
H14H H 0.902880 0.238918 0.750674 0.057 Uiso 1 1 calc R U . . .
H14I H 0.912759 0.176982 0.755886 0.057 Uiso 1 1 calc R U . . .
C145 C 0.9917(3) 0.2162(3) 0.8443(3) 0.0472(16) Uani 1 1 d . . . . .
H14J H 1.004213 0.182762 0.829520 0.057 Uiso 1 1 calc R U . . .
H14K H 0.997160 0.244215 0.815972 0.057 Uiso 1 1 calc R U . . .
C146 C 1.0325(3) 0.2275(3) 0.9079(3) 0.0519(17) Uani 1 1 d . . . . .
H14L H 1.024644 0.263242 0.920740 0.062 Uiso 1 1 calc R U . . .
H14M H 1.024154 0.202295 0.937826 0.062 Uiso 1 1 calc R U . . .
C147 C 1.0974(3) 0.2231(3) 0.9084(4) 0.0582(19) Uani 1 1 d . . . . .
H14N H 1.105639 0.186618 0.898077 0.070 Uiso 1 1 calc R U . . .
H14O H 1.104806 0.246403 0.876312 0.070 Uiso 1 1 calc R U . . .
C148 C 1.1389(3) 0.2373(3) 0.9693(4) 0.073(2) Uani 1 1 d . . . . .
H14P H 1.127091 0.271160 0.982691 0.088 Uiso 1 1 calc R U . . .
H14Q H 1.179725 0.239772 0.965516 0.088 Uiso 1 1 calc R U . . .
H14R H 1.137324 0.210317 0.999698 0.088 Uiso 1 1 calc R U . . .
C149 C 0.8432(4) 0.3624(5) 0.8875(6) 0.129(5) Uani 1 1 d . . . . .
H14S H 0.811681 0.352577 0.850397 0.154 Uiso 1 1 calc R U . . .
H14T H 0.835424 0.397770 0.900406 0.154 Uiso 1 1 calc R U . . .
H14U H 0.843612 0.337484 0.920674 0.154 Uiso 1 1 calc R U . . .
C150 C 0.9013(4) 0.3615(4) 0.8740(4) 0.100(3) Uani 1 1 d . . . . .
H15A H 0.933476 0.362503 0.913375 0.120 Uiso 1 1 calc R U . . .
H15B H 0.905109 0.393266 0.850251 0.120 Uiso 1 1 calc R U . . .
C151 C 0.9101(3) 0.3125(3) 0.8371(3) 0.062(2) Uani 1 1 d . . . . .
H15C H 0.880261 0.313482 0.796149 0.074 Uiso 1 1 calc R U . . .
H15D H 0.950189 0.314206 0.830318 0.074 Uiso 1 1 calc R U . . .
C152 C 0.9042(3) 0.2613(3) 0.8672(3) 0.064(2) Uani 1 1 d . . . . .
H15E H 0.861666 0.256206 0.865327 0.077 Uiso 1 1 calc R U . . .
H15F H 0.926837 0.263759 0.911311 0.077 Uiso 1 1 calc R U . . .
C153 C 0.9137(4) 0.1653(4) 0.8768(4) 0.083(3) Uani 1 1 d . . . . .
H15G H 0.933791 0.171374 0.921011 0.100 Uiso 1 1 calc R U . . .
H15H H 0.870207 0.163467 0.872053 0.100 Uiso 1 1 calc R U . . .
C154 C 0.9334(4) 0.1136(4) 0.8592(5) 0.108(4) Uani 1 1 d . . . . .
H15I H 0.977593 0.115301 0.870672 0.130 Uiso 1 1 calc R U . C 3
H15J H 0.920009 0.112646 0.813561 0.130 Uiso 1 1 calc R U . C 3
C15A C 0.9177(6) 0.0574(7) 0.8813(7) 0.049(5) Uani 0.53(2) 1 d . . P D 3
H15K H 0.874089 0.053755 0.874542 0.059 Uiso 0.53(2) 1 calc R U P D 3
H15L H 0.931626 0.029266 0.858468 0.059 Uiso 0.53(2) 1 calc R U P D 3
C16A C 0.9490(8) 0.0549(8) 0.9471(8) 0.069(6) Uani 0.53(2) 1 d . . P D 3
H16A H 0.992216 0.053614 0.952533 0.103 Uiso 0.53(2) 1 calc R U P D 3
H16B H 0.936579 0.023269 0.964933 0.103 Uiso 0.53(2) 1 calc R U P D 3
H16C H 0.939274 0.085944 0.967894 0.103 Uiso 0.53(2) 1 calc R U P D 3
C15B C 0.9150(7) 0.0837(5) 0.9153(8) 0.040(5) Uani 0.47(2) 1 d . . P D 4
H15M H 0.934383 0.099915 0.955801 0.048 Uiso 0.47(2) 1 calc R U P D 4
H15N H 0.871131 0.083358 0.908616 0.048 Uiso 0.47(2) 1 calc R U P D 4
C16B C 0.9389(10) 0.0295(7) 0.9103(13) 0.072(8) Uani 0.47(2) 1 d . . P D 4
H16D H 0.919930 0.015189 0.869219 0.108 Uiso 0.47(2) 1 calc R U P D 4
H16E H 0.930218 0.006721 0.941679 0.108 Uiso 0.47(2) 1 calc R U P D 4
H16F H 0.982238 0.031321 0.916733 0.108 Uiso 0.47(2) 1 calc R U P D 4

loop_
_atom_site_aniso_label
_atom_site_aniso_U_11
_atom_site_aniso_U_22
_atom_site_aniso_U_33
_atom_site_aniso_U_23
_atom_site_aniso_U_13
_atom_site_aniso_U_12
Co1 0.0282(6) 0.0171(5) 0.0297(6) 0.000 0.0105(4) 0.000
F1 0.040(2) 0.058(2) 0.047(2) -0.0173(17) 0.0179(17) 0.0009(16)
F2 0.033(2) 0.064(2) 0.071(3) -0.015(2) 0.0107(18) 0.0049(17)
F3 0.043(2) 0.074(3) 0.050(2) 0.0079(19) -0.0050(18) -0.0039(19)
F4 0.056(2) 0.079(3) 0.0313(19) -0.0074(18) 0.0167(17) -0.018(2)
F5 0.0382(19) 0.050(2) 0.0414(19) -0.0068(15) 0.0206(16) -0.0019(15)
F6 0.033(2) 0.082(3) 0.058(2) 0.008(2) 0.0069(18) 0.0083(19)
F7 0.040(3) 0.132(4) 0.103(4) -0.004(3) 0.035(3) 0.006(3)
F8 0.092(3) 0.072(3) 0.089(3) -0.022(2) 0.072(3) -0.024(2)
F9 0.093(3) 0.087(3) 0.050(2) 0.015(2) 0.036(2) -0.010(3)
F10 0.055(2) 0.060(2) 0.045(2) 0.0160(17) 0.0183(18) 0.0125(18)
O1 0.046(2) 0.0232(19) 0.036(2) -0.0051(16) 0.0160(18) -0.0047(17)
O2 0.033(2) 0.0240(19) 0.031(2) -0.0014(15) 0.0039(17) 0.0049(15)
N1 0.027(2) 0.018(2) 0.031(2) -0.0023(18) 0.007(2) -0.0016(17)
N2 0.026(2) 0.024(2) 0.028(2) -0.0007(18) 0.0108(19) 0.0020(18)
C1 0.035(3) 0.021(3) 0.031(3) 0.000(2) 0.018(2) -0.002(2)
C2 0.034(3) 0.018(2) 0.036(3) -0.002(2) 0.015(3) -0.005(2)
C3 0.034(3) 0.030(3) 0.039(3) -0.008(2) 0.015(3) -0.005(2)
C4 0.025(3) 0.037(3) 0.059(4) -0.005(3) 0.015(3) -0.007(2)
C5 0.034(3) 0.040(3) 0.040(4) 0.002(3) 0.002(3) -0.011(3)
C6 0.041(4) 0.046(3) 0.030(3) -0.001(3) 0.016(3) -0.011(3)
C7 0.027(3) 0.034(3) 0.036(3) -0.004(2) 0.014(3) -0.008(2)
C8 0.024(3) 0.020(2) 0.021(3) -0.001(2) -0.002(2) 0.002(2)
C9 0.036(3) 0.021(2) 0.032(3) -0.004(2) 0.012(3) -0.004(2)
C10 0.031(3) 0.043(3) 0.046(4) -0.007(3) 0.008(3) 0.002(3)
C11 0.036(4) 0.056(4) 0.071(5) -0.016(4) 0.026(4) -0.006(3)
C12 0.061(5) 0.041(3) 0.058(4) -0.017(3) 0.041(4) -0.016(3)
C13 0.068(5) 0.036(3) 0.039(4) -0.002(3) 0.024(3) -0.011(3)
C14 0.043(4) 0.025(3) 0.043(3) -0.007(2) 0.022(3) -0.006(2)
Co2 0.0400(6) 0.0161(5) 0.0260(5) 0.000 -0.0005(5) 0.000
F11 0.060(2) 0.056(2) 0.057(2) -0.0174(19) 0.017(2) -0.0061(19)
F12 0.044(2) 0.076(3) 0.100(3) -0.021(3) 0.012(2) -0.002(2)
F13 0.052(2) 0.069(3) 0.067(3) -0.005(2) -0.024(2) -0.007(2)
F14 0.075(3) 0.059(2) 0.032(2) -0.0060(17) -0.0082(18) -0.002(2)
F15 0.058(2) 0.0418(19) 0.0358(19) -0.0057(15) 0.0059(17) 0.0021(17)
F16 0.0342(19) 0.067(2) 0.042(2) 0.0129(18) 0.0051(16) 0.0027(17)
F17 0.053(3) 0.094(3) 0.071(3) 0.007(2) 0.030(2) 0.004(2)
F18 0.107(4) 0.062(3) 0.068(3) 0.002(2) 0.055(3) -0.012(2)
F19 0.135(4) 0.052(2) 0.042(2) 0.0132(18) 0.038(2) 0.010(2)
F20 0.085(3) 0.050(2) 0.034(2) 0.0084(16) 0.0113(19) 0.026(2)
O11 0.077(3) 0.0182(19) 0.035(2) -0.0035(16) -0.007(2) -0.0070(19)
O12 0.038(2) 0.0191(18) 0.041(2) -0.0016(16) 0.0084(18) 0.0054(15)
N11 0.047(3) 0.016(2) 0.029(2) -0.0042(18) -0.003(2) -0.0037(19)
N12 0.039(3) 0.020(2) 0.027(2) -0.0017(18) 0.004(2) -0.0022(18)
C21 0.063(4) 0.019(3) 0.024(3) 0.001(2) 0.002(3) -0.007(3)
C22 0.046(4) 0.021(3) 0.036(3) -0.003(2) 0.000(3) -0.008(2)
C23 0.049(4) 0.032(3) 0.041(4) -0.014(3) 0.006(3) -0.012(3)
C24 0.040(4) 0.044(4) 0.062(5) -0.011(3) 0.007(3) -0.004(3)
C25 0.040(4) 0.043(4) 0.054(4) -0.003(3) -0.010(3) -0.004(3)
C26 0.063(5) 0.035(3) 0.031(3) 0.001(3) -0.004(3) -0.007(3)
C27 0.039(3) 0.025(3) 0.038(3) -0.004(2) 0.000(3) -0.003(2)
C28 0.022(3) 0.022(3) 0.025(3) 0.001(2) -0.004(2) -0.003(2)
C29 0.049(4) 0.021(3) 0.024(3) -0.001(2) 0.007(3) -0.008(2)
C30 0.037(3) 0.039(3) 0.037(3) -0.002(3) 0.009(3) -0.008(3)
C31 0.049(4) 0.047(4) 0.053(4) -0.004(3) 0.019(3) -0.006(3)
C32 0.079(5) 0.037(3) 0.047(4) -0.005(3) 0.037(4) -0.011(3)
C33 0.080(5) 0.032(3) 0.029(3) 0.007(3) 0.015(3) -0.003(3)
C34 0.062(4) 0.025(3) 0.038(3) -0.001(2) 0.013(3) 0.005(3)
Co3 0.0397(7) 0.0160(5) 0.0637(8) 0.000 0.0270(6) 0.000
F21 0.105(4) 0.092(4) 0.054(3) 0.002(2) 0.015(3) -0.044(3)
F22 0.213(7) 0.165(6) 0.078(4) -0.040(4) 0.086(4) -0.112(5)
F23 0.205(7) 0.173(6) 0.198(7) -0.126(5) 0.174(6) -0.134(6)
F24 0.088(4) 0.117(5) 0.238(8) -0.069(5) 0.112(5) -0.034(3)
F25 0.050(3) 0.067(3) 0.122(4) -0.007(3) 0.037(3) 0.003(2)
F26 0.041(2) 0.070(3) 0.095(3) 0.022(2) 0.031(2) -0.0033(19)
F27 0.033(2) 0.101(3) 0.112(4) 0.017(3) 0.029(2) -0.005(2)
F28 0.062(3) 0.071(3) 0.095(3) 0.007(2) 0.012(3) -0.004(2)
F29 0.110(4) 0.082(3) 0.078(3) -0.004(3) 0.041(3) -0.035(3)
F30 0.075(3) 0.087(3) 0.095(3) -0.022(3) 0.054(3) -0.048(3)
O21 0.058(3) 0.026(2) 0.043(2) 0.0059(18) -0.002(2) -0.0109(18)
O22 0.042(3) 0.017(2) 0.184(6) -0.008(3) 0.029(3) -0.0049(19)
N21 0.041(3) 0.022(2) 0.040(3) -0.0029(19) 0.012(2) -0.0084(19)
N22 0.032(3) 0.020(2) 0.096(4) 0.001(2) 0.035(3) -0.001(2)
C41 0.039(3) 0.024(3) 0.032(3) -0.002(2) -0.004(2) -0.007(2)
C42 0.059(5) 0.038(3) 0.061(5) -0.019(3) 0.034(4) -0.028(3)
C43 0.100(7) 0.059(5) 0.064(5) -0.022(4) 0.053(5) -0.049(5)
C44 0.160(11) 0.110(8) 0.073(7) -0.041(6) 0.077(8) -0.091(8)
C45 0.128(10) 0.117(8) 0.124(10) -0.074(7) 0.106(9) -0.083(8)
C46 0.071(6) 0.077(6) 0.146(10) -0.051(6) 0.077(7) -0.041(5)
C47 0.067(5) 0.044(4) 0.082(6) -0.020(4) 0.039(5) -0.024(4)
C48 0.036(3) 0.019(3) 0.142(7) -0.003(4) 0.044(4) 0.001(3)
C49 0.038(4) 0.022(3) 0.077(5) -0.005(3) 0.031(4) 0.000(2)
C50 0.045(4) 0.034(3) 0.072(5) 0.008(3) 0.034(4) 0.002(3)
C51 0.032(4) 0.050(4) 0.081(5) 0.001(4) 0.025(4) -0.004(3)
C52 0.056(5) 0.042(4) 0.076(5) 0.004(4) 0.024(4) 0.008(3)
C53 0.064(5) 0.036(3) 0.078(5) -0.013(3) 0.039(4) -0.016(3)
C54 0.064(5) 0.031(3) 0.089(6) -0.016(3) 0.052(5) -0.022(3)
Co4 0.0269(6) 0.0191(5) 0.0300(6) 0.000 0.0054(4) 0.000
F31 0.056(2) 0.059(2) 0.053(2) 0.0073(18) 0.0209(19) -0.0186(19)
F32 0.099(3) 0.055(2) 0.032(2) 0.0048(17) -0.002(2) -0.017(2)
F33 0.060(3) 0.057(2) 0.053(2) 0.0003(18) -0.025(2) -0.0018(19)
F34 0.031(2) 0.077(3) 0.076(3) 0.002(2) 0.0094(19) -0.0107(19)
F35 0.0376(19) 0.056(2) 0.047(2) 0.0074(17) 0.0147(16) -0.0069(16)
F36 0.051(2) 0.060(2) 0.046(2) 0.0171(18) 0.0053(18) 0.0013(18)
F37 0.040(2) 0.085(3) 0.109(4) 0.020(3) 0.017(2) 0.004(2)
F38 0.086(4) 0.133(5) 0.118(4) 0.001(4) 0.072(3) -0.016(3)
F39 0.124(5) 0.198(6) 0.052(3) 0.034(3) 0.050(3) 0.014(4)
F40 0.066(3) 0.102(3) 0.035(2) 0.014(2) 0.003(2) -0.003(2)
O31 0.032(2) 0.024(2) 0.076(3) -0.008(2) -0.001(2) -0.0040(17)
O32 0.057(3) 0.024(2) 0.044(2) 0.0046(17) -0.003(2) -0.0097(18)
N31 0.023(2) 0.023(2) 0.037(3) -0.0022(19) 0.006(2) -0.0026(18)
N32 0.037(3) 0.023(2) 0.029(2) 0.0015(18) 0.005(2) -0.0044(19)
C61 0.029(3) 0.024(3) 0.052(4) -0.002(3) 0.012(3) 0.004(2)
C62 0.040(3) 0.026(3) 0.023(3) 0.004(2) -0.006(2) -0.005(2)
C63 0.034(3) 0.023(3) 0.034(3) -0.008(2) 0.009(3) 0.001(2)
C64 0.044(4) 0.032(3) 0.037(3) -0.004(2) 0.013(3) -0.006(3)
C65 0.063(4) 0.037(3) 0.025(3) -0.002(3) 0.007(3) -0.006(3)
C66 0.036(4) 0.037(3) 0.041(4) -0.008(3) -0.010(3) -0.004(3)
C67 0.030(3) 0.038(3) 0.053(4) -0.007(3) 0.010(3) -0.007(3)
C68 0.030(3) 0.032(3) 0.030(3) 0.000(2) 0.005(2) -0.002(2)
C69 0.043(4) 0.029(3) 0.032(3) -0.003(2) 0.007(3) -0.018(3)
C70 0.041(4) 0.036(3) 0.045(4) 0.004(3) 0.014(3) -0.010(3)
C71 0.049(4) 0.053(4) 0.059(5) 0.015(3) 0.017(4) -0.010(3)
C72 0.054(5) 0.078(5) 0.082(6) 0.004(4) 0.039(5) -0.008(4)
C73 0.080(6) 0.088(6) 0.040(4) 0.012(4) 0.029(4) -0.013(5)
C74 0.047(4) 0.068(4) 0.034(4) 0.009(3) 0.005(3) -0.011(3)
N41 0.043(3) 0.048(3) 0.038(3) -0.006(2) 0.024(2) 0.007(2)
C81 0.064(5) 0.076(5) 0.052(4) 0.006(4) 0.004(4) -0.003(4)
C82 0.054(4) 0.056(4) 0.043(4) -0.004(3) 0.012(3) -0.003(3)
C83 0.051(4) 0.048(4) 0.043(4) 0.003(3) 0.016(3) 0.011(3)
C84 0.049(4) 0.035(3) 0.041(3) 0.006(3) 0.025(3) 0.005(3)
C85 0.036(3) 0.034(3) 0.054(4) -0.005(3) 0.022(3) 0.005(2)
C86 0.051(4) 0.052(4) 0.048(4) 0.000(3) 0.018(3) 0.005(3)
C87 0.044(4) 0.060(4) 0.062(5) -0.009(3) 0.023(3) 0.004(3)
C88 0.054(5) 0.084(6) 0.060(5) -0.020(4) 0.016(4) 0.001(4)
C89 0.060(5) 0.074(6) 0.157(10) 0.028(6) 0.045(6) -0.009(4)
C90 0.061(5) 0.054(4) 0.077(5) 0.023(4) 0.037(4) 0.000(3)
C91 0.050(4) 0.045(4) 0.052(4) 0.012(3) 0.031(3) 0.003(3)
C92 0.040(4) 0.061(4) 0.041(4) 0.008(3) 0.027(3) 0.003(3)
C93 0.049(4) 0.064(4) 0.054(4) -0.022(3) 0.021(3) 0.017(3)
C94 0.075(5) 0.049(4) 0.071(5) -0.024(4) 0.019(4) 0.020(4)
C95 0.086(7) 0.057(5) 0.154(10) -0.016(6) 0.055(7) -0.011(5)
C96 0.149(11) 0.065(6) 0.244(16) 0.011(8) 0.111(11) 0.021(7)
N43 0.041(3) 0.025(2) 0.034(3) 0.002(2) -0.008(2) -0.001(2)
C121 0.060(5) 0.040(4) 0.124(8) 0.006(4) 0.001(5) -0.017(4)
C122 0.064(5) 0.022(3) 0.068(5) -0.002(3) -0.009(4) -0.005(3)
C123 0.051(4) 0.026(3) 0.059(4) -0.006(3) -0.020(3) 0.001(3)
C124 0.045(4) 0.023(3) 0.039(3) -0.005(2) -0.009(3) -0.006(2)
C125 0.038(3) 0.029(3) 0.033(3) 0.002(2) -0.011(3) -0.001(2)
C126 0.042(4) 0.026(3) 0.045(4) 0.002(3) -0.009(3) 0.000(3)
C27A 0.057(15) 0.023(11) 0.09(2) -0.002(11) -0.016(11) 0.022(9)
C28A 0.133(17) 0.051(8) 0.060(11) 0.002(7) -0.034(11) 0.042(9)
C27B 0.05(2) 0.020(13) 0.11(3) -0.032(13) -0.017(17) 0.013(12)
C28B 0.059(16) 0.031(9) 0.15(3) -0.009(12) -0.020(15) 0.008(9)
C129 0.049(5) 0.150(9) 0.083(6) 0.022(6) 0.022(5) -0.006(5)
C130 0.052(4) 0.064(5) 0.061(5) 0.006(4) 0.018(4) -0.005(4)
C131 0.067(5) 0.051(4) 0.041(4) 0.002(3) 0.002(3) -0.009(3)
C132 0.051(4) 0.032(3) 0.038(3) -0.003(3) 0.002(3) -0.002(3)
C133 0.038(4) 0.025(3) 0.063(4) -0.001(3) -0.015(3) 0.000(3)
C134 0.055(5) 0.074(5) 0.062(5) -0.020(4) 0.012(4) 0.000(4)
C135 0.086(6) 0.072(5) 0.051(4) -0.017(4) 0.026(4) -0.008(4)
C136 0.116(8) 0.099(7) 0.075(6) -0.009(5) 0.046(6) -0.029(6)
N42 0.044(3) 0.025(2) 0.041(3) 0.004(2) -0.017(2) -0.003(2)
C101 0.097(7) 0.101(7) 0.093(7) -0.009(6) 0.036(6) 0.027(6)
C102 0.065(5) 0.063(5) 0.065(5) -0.005(4) 0.015(4) 0.015(4)
C103 0.051(4) 0.047(4) 0.070(5) 0.004(4) 0.005(4) 0.016(3)
C104 0.050(4) 0.029(3) 0.039(3) 0.005(3) -0.012(3) 0.002(3)
C105 0.059(4) 0.032(3) 0.044(4) 0.007(3) -0.006(3) -0.006(3)
C106 0.081(6) 0.080(6) 0.046(4) 0.024(4) -0.004(4) -0.014(5)
C107 0.118(9) 0.113(8) 0.055(5) 0.035(5) 0.020(5) -0.023(7)
C108 0.100(8) 0.169(11) 0.046(5) -0.013(6) 0.029(5) -0.003(7)
C109 0.061(6) 0.049(5) 0.226(13) -0.025(7) -0.020(7) -0.003(4)
C110 0.075(6) 0.030(4) 0.140(8) -0.006(4) -0.037(6) -0.005(4)
C111 0.046(4) 0.026(3) 0.051(4) 0.001(3) -0.011(3) -0.006(3)
C112 0.049(4) 0.030(3) 0.049(4) 0.002(3) -0.020(3) -0.008(3)
C113 0.061(4) 0.026(3) 0.054(4) 0.007(3) -0.024(3) 0.001(3)
C114 0.074(5) 0.026(3) 0.063(5) 0.007(3) -0.024(4) 0.003(3)
C115 0.137(9) 0.028(4) 0.103(7) 0.008(4) -0.019(6) 0.004(4)
C116 0.210(14) 0.046(5) 0.124(10) 0.019(6) -0.071(9) 0.000(6)
N44 0.044(3) 0.073(4) 0.041(3) 0.012(3) 0.015(3) 0.002(3)
C141 0.134(10) 0.177(12) 0.077(7) -0.008(7) 0.022(7) -0.064(9)
C142 0.083(7) 0.112(7) 0.055(5) 0.007(5) 0.004(5) -0.023(5)
C143 0.067(5) 0.092(6) 0.052(5) 0.013(4) 0.006(4) -0.022(4)
C144 0.062(4) 0.047(4) 0.035(3) 0.004(3) 0.014(3) -0.006(3)
C145 0.046(4) 0.048(4) 0.054(4) 0.005(3) 0.026(3) 0.002(3)
C146 0.048(4) 0.057(4) 0.052(4) 0.002(3) 0.016(3) -0.002(3)
C147 0.046(4) 0.054(4) 0.075(5) 0.005(4) 0.019(4) 0.005(3)
C148 0.048(5) 0.063(5) 0.097(6) 0.008(4) 0.002(4) 0.005(4)
C149 0.068(7) 0.156(11) 0.158(11) -0.085(9) 0.026(7) 0.007(7)
C150 0.076(6) 0.136(9) 0.088(7) -0.071(6) 0.021(5) 0.005(6)
C151 0.061(5) 0.075(5) 0.051(4) -0.020(4) 0.016(4) 0.011(4)
C152 0.042(4) 0.114(7) 0.037(4) -0.015(4) 0.014(3) 0.016(4)
C153 0.055(5) 0.140(9) 0.056(5) 0.057(5) 0.016(4) -0.015(5)
C154 0.070(6) 0.107(8) 0.138(9) 0.095(7) 0.013(6) -0.009(6)
C15A 0.053(8) 0.052(11) 0.045(9) 0.004(8) 0.017(7) -0.011(7)
C16A 0.097(13) 0.059(12) 0.053(10) 0.009(8) 0.025(9) 0.011(9)
C15B 0.059(10) 0.024(8) 0.042(10) 0.008(7) 0.022(7) 0.000(6)
C16B 0.101(15) 0.023(9) 0.12(2) 0.018(11) 0.072(15) 0.006(9)

loop_
_atom_type_symbol
_atom_type_description
_atom_type_scat_dispersion_real
_atom_type_scat_dispersion_imag
_atom_type_scat_source
C C 0.0033 0.0016 'International Tables Vol C Tables 4.2.6.8 and 6.1.1.4'
H H 0.0000 0.0000 'International Tables Vol C Tables 4.2.6.8 and 6.1.1.4'
N N 0.0061 0.0033 'International Tables Vol C Tables 4.2.6.8 and 6.1.1.4'
O O 0.0106 0.0060 'International Tables Vol C Tables 4.2.6.8 and 6.1.1.4'
F F 0.0171 0.0103 'International Tables Vol C Tables 4.2.6.8 and 6.1.1.4'
Co Co 0.3494 0.9721 'International Tables Vol C Tables 4.2.6.8 and 6.1.1.4'

loop_
_geom_angle_atom_site_label_1
_geom_angle_atom_site_label_2
_geom_angle_atom_site_label_3
_geom_angle
_geom_angle_site_symmetry_1
_geom_angle_site_symmetry_3
_geom_angle_publ_flag
N2 Co1 N2 82.3(2) 2_655 . ?
N2 Co1 N1 125.46(17) 2_655 2_655 ?
N2 Co1 N1 123.53(17) . 2_655 ?
N2 Co1 N1 123.53(17) 2_655 . ?
N2 Co1 N1 125.45(17) . . ?
N1 Co1 N1 82.5(2) 2_655 . ?
C1 N1 C2 115.8(4) . . ?
C1 N1 Co1 115.5(3) . . ?
C2 N1 Co1 128.6(3) . . ?
C8 N2 C9 116.0(4) . . ?
C8 N2 Co1 115.5(3) . . ?
C9 N2 Co1 128.0(3) . . ?
O1 C1 N1 127.6(5) . . ?
O1 C1 C1 119.1(3) . 2_655 ?
N1 C1 C1 113.3(3) . 2_655 ?
C3 C2 C7 115.6(5) . . ?
C3 C2 N1 121.8(5) . . ?
C7 C2 N1 122.5(5) . . ?
F1 C3 C4 117.7(5) . . ?
F1 C3 C2 119.1(5) . . ?
C4 C3 C2 123.2(5) . . ?
F2 C4 C3 120.5(5) . . ?
F2 C4 C5 120.2(5) . . ?
C3 C4 C5 119.3(5) . . ?
F3 C5 C6 119.9(6) . . ?
F3 C5 C4 120.4(6) . . ?
C6 C5 C4 119.6(5) . . ?
F4 C6 C5 120.4(5) . . ?
F4 C6 C7 119.4(5) . . ?
C5 C6 C7 120.1(5) . . ?
F5 C7 C6 118.0(5) . . ?
F5 C7 C2 119.9(5) . . ?
C6 C7 C2 122.1(5) . . ?
O2 C8 N2 127.3(4) . . ?
O2 C8 C8 119.5(3) . 2_655 ?
N2 C8 C8 113.2(3) . 2_655 ?
C10 C9 C14 116.2(5) . . ?
C10 C9 N2 124.0(5) . . ?
C14 C9 N2 119.8(5) . . ?
F6 C10 C9 119.5(5) . . ?
F6 C10 C11 118.8(5) . . ?
C9 C10 C11 121.7(6) . . ?
F7 C11 C12 119.8(6) . . ?
F7 C11 C10 119.3(7) . . ?
C12 C11 C10 120.9(6) . . ?
F8 C12 C13 121.3(7) . . ?
F8 C12 C11 119.7(7) . . ?
C13 C12 C11 119.0(6) . . ?
F9 C13 C12 119.7(6) . . ?
F9 C13 C14 120.2(6) . . ?
C12 C13 C14 120.1(6) . . ?
F10 C14 C13 118.3(5) . . ?
F10 C14 C9 119.5(5) . . ?
C13 C14 C9 122.1(6) . . ?
N11 Co2 N11 82.4(2) . 2_756 ?
N11 Co2 N12 124.92(17) . 2_756 ?
N11 Co2 N12 124.09(19) 2_756 2_756 ?
N11 Co2 N12 124.09(19) . . ?
N11 Co2 N12 124.92(17) 2_756 . ?
N12 Co2 N12 82.3(2) 2_756 . ?
C21 N11 C22 116.5(4) . . ?
C21 N11 Co2 115.2(4) . . ?
C22 N11 Co2 128.3(3) . . ?
C28 N12 C29 116.1(4) . . ?
C28 N12 Co2 115.0(3) . . ?
C29 N12 Co2 128.9(3) . . ?
O11 C21 N11 127.2(5) . . ?
O11 C21 C21 119.2(3) . 2_756 ?
N11 C21 C21 113.6(3) . 2_756 ?
C23 C22 N11 121.3(5) . . ?
C23 C22 C27 116.6(5) . . ?
N11 C22 C27 122.0(5) . . ?
F11 C23 C22 119.4(5) . . ?
F11 C23 C24 118.5(6) . . ?
C22 C23 C24 122.1(6) . . ?
F12 C24 C25 120.5(6) . . ?
F12 C24 C23 120.0(6) . . ?
C25 C24 C23 119.4(6) . . ?
F13 C25 C26 119.8(6) . . ?
F13 C25 C24 120.1(6) . . ?
C26 C25 C24 120.1(6) . . ?
F14 C26 C25 120.1(6) . . ?
F14 C26 C27 120.0(6) . . ?
C25 C26 C27 119.9(6) . . ?
F15 C27 C26 118.5(5) . . ?
F15 C27 C22 119.7(5) . . ?
C26 C27 C22 121.8(6) . . ?
O12 C28 N12 126.6(5) . . ?
O12 C28 C28 119.5(3) . 2_756 ?
N12 C28 C28 113.9(3) . 2_756 ?
C34 C29 C30 116.2(5) . . ?
C34 C29 N12 120.7(5) . . ?
C30 C29 N12 123.0(5) . . ?
F16 C30 C31 118.0(6) . . ?
F16 C30 C29 119.7(5) . . ?
C31 C30 C29 122.3(6) . . ?
F17 C31 C30 121.2(6) . . ?
F17 C31 C32 119.8(6) . . ?
C30 C31 C32 119.0(6) . . ?
C33 C32 F18 120.3(6) . . ?
C33 C32 C31 120.3(6) . . ?
F18 C32 C31 119.3(7) . . ?
C32 C33 F19 120.7(6) . . ?
C32 C33 C34 119.9(6) . . ?
F19 C33 C34 119.3(6) . . ?
F20 C34 C29 119.3(5) . . ?
F20 C34 C33 118.5(5) . . ?
C29 C34 C33 122.2(6) . . ?
N22 Co3 N22 82.6(3) . 2 ?
N22 Co3 N21 120.57(19) . 2 ?
N22 Co3 N21 128.6(2) 2 2 ?
N22 Co3 N21 128.6(2) . . ?
N22 Co3 N21 120.57(19) 2 . ?
N21 Co3 N21 82.2(3) 2 . ?
C41 N21 C42 115.7(5) . . ?
C41 N21 Co3 114.9(4) . . ?
C42 N21 Co3 129.1(4) . . ?
C48 N22 C49 115.5(5) . . ?
C48 N22 Co3 114.9(5) . . ?
C49 N22 Co3 129.6(4) . . ?
O21 C41 N21 126.7(5) . . ?
O21 C41 C41 119.6(3) . 2 ?
N21 C41 C41 113.7(3) . 2 ?
C47 C42 N21 121.2(7) . . ?
C47 C42 C43 116.2(7) . . ?
N21 C42 C43 122.5(7) . . ?
F21 C43 C44 120.4(9) . . ?
F21 C43 C42 119.9(6) . . ?
C44 C43 C42 119.6(10) . . ?
C43 C44 F22 117.9(12) . . ?
C43 C44 C45 122.2(11) . . ?
F22 C44 C45 119.8(10) . . ?
F23 C45 C46 119.9(13) . . ?
F23 C45 C44 121.6(13) . . ?
C46 C45 C44 118.5(8) . . ?
F24 C46 C45 121.0(9) . . ?
F24 C46 C47 119.0(11) . . ?
C45 C46 C47 120.0(10) . . ?
C46 C47 C42 123.4(9) . . ?
C46 C47 F25 118.0(9) . . ?
C42 C47 F25 118.6(6) . . ?
O22 C48 N22 126.4(7) . . ?
O22 C48 C48 119.8(4) . 2 ?
N22 C48 C48 113.7(4) . 2 ?
C50 C49 C54 115.1(6) . . ?
C50 C49 N22 123.3(6) . . ?
C54 C49 N22 121.7(6) . . ?
F26 C50 C49 118.9(6) . . ?
F26 C50 C51 118.3(5) . . ?
C49 C50 C51 122.8(6) . . ?
F27 C51 C52 120.7(7) . . ?
F27 C51 C50 119.8(6) . . ?
C52 C51 C50 119.5(6) . . ?
C53 C52 F28 120.5(7) . . ?
C53 C52 C51 120.2(7) . . ?
F28 C52 C51 119.3(6) . . ?
F29 C53 C52 120.6(8) . . ?
F29 C53 C54 120.1(6) . . ?
C52 C53 C54 119.3(7) . . ?
F30 C54 C49 118.4(7) . . ?
F30 C54 C53 118.5(7) . . ?
C49 C54 C53 123.1(6) . . ?
N32 Co4 N32 81.5(3) . 2_656 ?
N32 Co4 N31 134.56(17) . . ?
N32 Co4 N31 116.51(17) 2_656 . ?
N32 Co4 N31 116.52(17) . 2_656 ?
N32 Co4 N31 134.56(17) 2_656 2_656 ?
N31 Co4 N31 81.4(2) . 2_656 ?
C61 N31 C63 116.2(4) . . ?
C61 N31 Co4 115.5(4) . . ?
C63 N31 Co4 128.2(3) . . ?
C62 N32 C69 117.2(4) . . ?
C62 N32 Co4 115.5(4) . . ?
C69 N32 Co4 127.0(3) . . ?
O31 C61 N31 126.6(5) . . ?
O31 C61 C61 119.6(3) . 2_656 ?
N31 C61 C61 113.8(3) . 2_656 ?
O32 C62 N32 126.8(5) . . ?
O32 C62 C62 119.8(3) . 2_656 ?
N32 C62 C62 113.3(3) . 2_656 ?
C68 C63 C64 115.9(5) . . ?
C68 C63 N31 122.8(5) . . ?
C64 C63 N31 121.1(5) . . ?
F31 C64 C65 118.1(5) . . ?
F31 C64 C63 119.8(5) . . ?
C65 C64 C63 122.2(5) . . ?
F32 C65 C66 119.8(6) . . ?
F32 C65 C64 120.2(6) . . ?
C66 C65 C64 120.0(5) . . ?
F33 C66 C65 120.2(6) . . ?
F33 C66 C67 119.8(6) . . ?
C65 C66 C67 120.0(5) . . ?
F34 C67 C66 119.7(5) . . ?
F34 C67 C68 120.7(6) . . ?
C66 C67 C68 119.5(5) . . ?
F35 C68 C67 117.8(5) . . ?
F35 C68 C63 119.7(5) . . ?
C67 C68 C63 122.4(5) . . ?
C74 C69 N32 124.1(6) . . ?
C74 C69 C70 115.4(6) . . ?
N32 C69 C70 120.3(5) . . ?
F36 C70 C71 117.7(6) . . ?
F36 C70 C69 119.3(5) . . ?
C71 C70 C69 123.0(6) . . ?
F37 C71 C72 119.7(7) . . ?
F37 C71 C70 120.7(6) . . ?
C72 C71 C70 119.5(7) . . ?
F38 C72 C71 120.9(8) . . ?
F38 C72 C73 119.8(8) . . ?
C71 C72 C73 119.3(7) . . ?
F39 C73 C72 119.3(7) . . ?
F39 C73 C74 119.4(7) . . ?
C72 C73 C74 121.3(7) . . ?
F40 C74 C69 119.2(6) . . ?
F40 C74 C73 119.3(6) . . ?
C69 C74 C73 121.5(6) . . ?
C93 N41 C85 111.5(5) . . ?
C93 N41 C84 111.6(5) . . ?
C85 N41 C84 106.8(4) . . ?
C93 N41 C92 104.9(4) . . ?
C85 N41 C92 111.7(4) . . ?
C84 N41 C92 110.4(5) . . ?
C83 C82 C81 112.6(6) . . ?
C84 C83 C82 110.8(5) . . ?
C83 C84 N41 115.5(5) . . ?
C86 C85 N41 116.5(5) . . ?
C85 C86 C87 111.5(5) . . ?
C88 C87 C86 114.1(6) . . ?
C89 C90 C91 114.3(6) . . ?
C92 C91 C90 111.9(5) . . ?
C91 C92 N41 115.0(4) . . ?
C94 C93 N41 115.4(5) . . ?
C93 C94 C95 105.4(6) . . ?
C96 C95 C94 107.4(8) . . ?
C132 N43 C124 111.1(4) . . ?
C132 N43 C125 112.0(4) . . ?
C124 N43 C125 105.2(4) . . ?
C132 N43 C133 107.2(4) . . ?
C124 N43 C133 110.2(4) . . ?
C125 N43 C133 111.2(4) . . ?
C121 C122 C123 114.1(6) . . ?
C124 C123 C122 109.6(5) . . ?
C123 C124 N43 114.8(4) . . ?
C126 C125 N43 115.8(4) . . ?
C27B C126 C125 108(2) . . ?
C125 C126 C27A 113.4(15) . . ?
C28A C27A C126 112.3(19) . . ?
C126 C27B C28B 116(4) . . ?
C129 C130 C131 112.4(6) . . ?
C132 C131 C130 110.0(6) . . ?
C131 C132 N43 115.6(5) . . ?
C134 C133 N43 116.3(5) . . ?
C133 C134 C135 112.3(6) . . ?
C136 C135 C134 111.8(7) . . ?
C113 N42 C112 105.3(4) . . ?
C113 N42 C105 111.2(5) . . ?
C112 N42 C105 111.1(5) . . ?
C113 N42 C104 111.8(5) . . ?
C112 N42 C104 111.7(5) . . ?
C105 N42 C104 105.7(4) . . ?
C101 C102 C103 113.2(7) . . ?
C104 C103 C102 110.8(6) . . ?
C103 C104 N42 115.1(5) . . ?
C106 C105 N42 115.3(5) . . ?
C107 C106 C105 111.1(6) . . ?
C106 C107 C108 113.2(8) . . ?
C109 C110 C111 120.8(9) . . ?
C112 C111 C110 110.6(5) . . ?
N42 C112 C111 116.2(5) . . ?
N42 C113 C114 116.3(5) . . ?
C113 C114 C115 109.0(6) . . ?
C116 C115 C114 114.4(9) . . ?
C144 N44 C145 104.7(5) . . ?
C144 N44 C152 111.5(5) . . ?
C145 N44 C152 111.4(5) . . ?
C144 N44 C153 111.6(6) . . ?
C145 N44 C153 110.5(5) . . ?
C152 N44 C153 107.4(6) . . ?
C141 C142 C143 114.4(8) . . ?
C144 C143 C142 109.1(6) . . ?
C143 C144 N44 115.8(5) . . ?
C146 C145 N44 115.3(5) . . ?
C147 C146 C145 110.9(6) . . ?
C148 C147 C146 112.4(6) . . ?
C149 C150 C151 113.1(8) . . ?
C152 C151 C150 114.7(7) . . ?
C151 C152 N44 116.6(5) . . ?
C154 C153 N44 116.0(7) . . ?
C153 C154 C15A 126.8(10) . . ?
C153 C154 C15B 92.2(9) . . ?
C16A C15A C154 105.4(14) . . ?
C16B C15B C154 100.8(14) . . ?

loop_
_geom_bond_atom_site_label_1
_geom_bond_atom_site_label_2
_geom_bond_distance
_geom_bond_site_symmetry_2
_geom_bond_publ_flag
Co1 N2 1.978(4) 2_655 ?
Co1 N2 1.978(4) . ?
Co1 N1 1.988(4) 2_655 ?
Co1 N1 1.988(4) . ?
F1 C3 1.353(6) . ?
F2 C4 1.344(6) . ?
F3 C5 1.352(7) . ?
F4 C6 1.349(6) . ?
F5 C7 1.341(6) . ?
F6 C10 1.342(7) . ?
F7 C11 1.348(8) . ?
F8 C12 1.345(7) . ?
F9 C13 1.347(7) . ?
F10 C14 1.343(7) . ?
O1 C1 1.227(6) . ?
O2 C8 1.227(5) . ?
N1 C1 1.340(6) . ?
N1 C2 1.407(7) . ?
N2 C8 1.350(6) . ?
N2 C9 1.415(6) . ?
C1 C1 1.562(10) 2_655 ?
C2 C3 1.375(7) . ?
C2 C7 1.387(7) . ?
C3 C4 1.373(8) . ?
C4 C5 1.376(8) . ?
C5 C6 1.353(8) . ?
C6 C7 1.384(8) . ?
C8 C8 1.537(9) 2_655 ?
C9 C10 1.367(8) . ?
C9 C14 1.390(8) . ?
C10 C11 1.378(9) . ?
C11 C12 1.360(10) . ?
C12 C13 1.357(9) . ?
C13 C14 1.375(8) . ?
Co2 N11 1.992(4) . ?
Co2 N11 1.992(4) 2_756 ?
Co2 N12 1.994(4) 2_756 ?
Co2 N12 1.994(4) . ?
F11 C23 1.343(7) . ?
F12 C24 1.331(7) . ?
F13 C25 1.350(7) . ?
F14 C26 1.348(7) . ?
F15 C27 1.338(7) . ?
F16 C30 1.335(6) . ?
F17 C31 1.336(7) . ?
F18 C32 1.355(7) . ?
F19 C33 1.351(7) . ?
F20 C34 1.343(7) . ?
O11 C21 1.238(6) . ?
O12 C28 1.226(6) . ?
N11 C21 1.340(6) . ?
N11 C22 1.404(7) . ?
N12 C28 1.356(6) . ?
N12 C29 1.415(7) . ?
C21 C21 1.551(11) 2_756 ?
C22 C23 1.371(8) . ?
C22 C27 1.405(8) . ?
C23 C24 1.386(9) . ?
C24 C25 1.376(9) . ?
C25 C26 1.363(9) . ?
C26 C27 1.369(8) . ?
C28 C28 1.526(10) 2_756 ?
C29 C34 1.374(8) . ?
C29 C30 1.396(8) . ?
C30 C31 1.379(8) . ?
C31 C32 1.382(9) . ?
C32 C33 1.350(9) . ?
C33 C34 1.388(9) . ?
Co3 N22 1.988(5) . ?
Co3 N22 1.988(5) 2 ?
Co3 N21 1.991(4) 2 ?
Co3 N21 1.991(4) . ?
F21 C43 1.327(10) . ?
F22 C44 1.372(12) . ?
F23 C45 1.332(9) . ?
F24 C46 1.356(12) . ?
F25 C47 1.371(9) . ?
F26 C50 1.351(7) . ?
F27 C51 1.343(7) . ?
F28 C52 1.356(8) . ?
F29 C53 1.328(8) . ?
F30 C54 1.346(7) . ?
O21 C41 1.234(6) . ?
O22 C48 1.232(7) . ?
N21 C41 1.343(7) . ?
N21 C42 1.401(7) . ?
N22 C48 1.353(7) . ?
N22 C49 1.418(8) . ?
C41 C41 1.531(12) 2 ?
C42 C47 1.369(10) . ?
C42 C43 1.422(11) . ?
C43 C44 1.365(12) . ?
C44 C45 1.372(17) . ?
C45 C46 1.365(16) . ?
C46 C47 1.366(11) . ?
C48 C48 1.535(15) 2 ?
C49 C50 1.375(8) . ?
C49 C54 1.382(9) . ?
C50 C51 1.384(9) . ?
C51 C52 1.363(10) . ?
C52 C53 1.349(9) . ?
C53 C54 1.383(10) . ?
Co4 N32 1.995(4) . ?
Co4 N32 1.995(4) 2_656 ?
Co4 N31 2.012(4) . ?
Co4 N31 2.012(4) 2_656 ?
F31 C64 1.335(6) . ?
F32 C65 1.351(6) . ?
F33 C66 1.345(6) . ?
F34 C67 1.334(6) . ?
F35 C68 1.346(6) . ?
F36 C70 1.329(7) . ?
F37 C71 1.341(8) . ?
F38 C72 1.340(8) . ?
F39 C73 1.349(8) . ?
F40 C74 1.338(7) . ?
O31 C61 1.227(6) . ?
O32 C62 1.234(6) . ?
N31 C61 1.344(6) . ?
N31 C63 1.411(7) . ?
N32 C62 1.348(7) . ?
N32 C69 1.399(7) . ?
C61 C61 1.539(11) 2_656 ?
C62 C62 1.529(11) 2_656 ?
C63 C68 1.383(7) . ?
C63 C64 1.388(8) . ?
C64 C65 1.382(8) . ?
C65 C66 1.356(9) . ?
C66 C67 1.369(8) . ?
C67 C68 1.383(8) . ?
C69 C74 1.376(8) . ?
C69 C70 1.405(8) . ?
C70 C71 1.374(9) . ?
C71 C72 1.355(10) . ?
C72 C73 1.365(11) . ?
C73 C74 1.379(10) . ?
N41 C93 1.513(7) . ?
N41 C85 1.518(7) . ?
N41 C84 1.521(7) . ?
N41 C92 1.527(7) . ?
C81 C82 1.520(9) . ?
C82 C83 1.516(8) . ?
C83 C84 1.514(8) . ?
C85 C86 1.509(9) . ?
C86 C87 1.533(9) . ?
C87 C88 1.485(10) . ?
C89 C90 1.491(10) . ?
C90 C91 1.538(8) . ?
C91 C92 1.507(8) . ?
C93 C94 1.498(10) . ?
C94 C95 1.590(10) . ?
C95 C96 1.422(12) . ?
N43 C132 1.501(7) . ?
N43 C124 1.523(6) . ?
N43 C125 1.530(7) . ?
N43 C133 1.552(8) . ?
C121 C122 1.490(10) . ?
C122 C123 1.536(8) . ?
C123 C124 1.509(7) . ?
C125 C126 1.509(7) . ?
C126 C27B 1.43(6) . ?
C126 C27A 1.61(3) . ?
C27A C28A 1.42(4) . ?
C27B C28B 1.51(6) . ?
C129 C130 1.500(10) . ?
C130 C131 1.510(9) . ?
C131 C132 1.467(9) . ?
C133 C134 1.499(9) . ?
C134 C135 1.563(10) . ?
C135 C136 1.527(11) . ?
N42 C113 1.505(7) . ?
N42 C112 1.513(7) . ?
N42 C105 1.519(8) . ?
N42 C104 1.526(7) . ?
C101 C102 1.499(11) . ?
C102 C103 1.512(10) . ?
C103 C104 1.494(9) . ?
C105 C106 1.515(9) . ?
C106 C107 1.499(12) . ?
C107 C108 1.525(13) . ?
C109 C110 1.356(11) . ?
C110 C111 1.514(9) . ?
C111 C112 1.513(8) . ?
C113 C114 1.518(8) . ?
C114 C115 1.580(10) . ?
C115 C116 1.435(13) . ?
N44 C144 1.517(8) . ?
N44 C145 1.519(8) . ?
N44 C152 1.526(9) . ?
N44 C153 1.530(9) . ?
C141 C142 1.418(12) . ?
C142 C143 1.537(10) . ?
C143 C144 1.495(9) . ?
C145 C146 1.513(9) . ?
C146 C147 1.512(9) . ?
C147 C148 1.488(10) . ?
C149 C150 1.470(12) . ?
C150 C151 1.547(10) . ?
C151 C152 1.495(10) . ?
C153 C154 1.485(14) . ?
C154 C15A 1.593(16) . ?
C154 C15B 1.636(15) . ?
C15A C16A 1.46(3) . ?
C15B C16B 1.51(3) . ?
